data_1503650
loop_
_publ_author_name
'Wang, Xiang-Shan'
'Li, Qing'
'Wu, Jian-Rong'
'Tu, Shu-Jiang'

_publ_section_title
;
 Efficient Method for the Synthesis of Pyranoquinoline,
 Thiopyranoquinoline, Thienoquinoline, and Naphtho[2,7]naphthyridine
 Derivatives Catalyzed by Iodine
;
_journal_issue 3
_journal_name_full 'Journal of Combinatorial Chemistry'
_journal_page_first 433
_journal_paper_doi 10.1021/cc900026x
_journal_volume 11
_journal_year 2009
_chemical_formula_sum 'C30 H32 Br N3 O3'
_chemical_formula_weight 562.50
_chemical_name_systematic
; 
 ? 
;
_space_group_IT_number 2
_symmetry_cell_setting triclinic
_symmetry_space_group_name_Hall '-P 1'
_symmetry_space_group_name_H-M 'P -1'
_atom_sites_solution_hydrogens geom
_atom_sites_solution_primary direct
_atom_sites_solution_secondary difmap
_audit_creation_method SHELXL-97
_cell_angle_alpha 84.750(2)
_cell_angle_beta 72.521(2)
_cell_angle_gamma 63.339(2)
_cell_formula_units_Z 2
_cell_length_a 11.3027(3)
_cell_length_b 11.7909(4)
_cell_length_c 12.2358(4)
_cell_measurement_reflns_used 6622
_cell_measurement_temperature 296(2)
_cell_measurement_theta_max 21.81
_cell_measurement_theta_min 2.67
_cell_volume 1388.20(8)
_computing_cell_refinement 'Bruker SMART'
_computing_data_collection 'Bruker SMART'
_computing_data_reduction 'Bruker SAINT'
_computing_molecular_graphics 'Bruker SHELXTL'
_computing_publication_material 'Bruker SHELXTL'
_computing_structure_refinement 'SHELXL-97 (Sheldrick, 1997)'
_computing_structure_solution 'SHELXS-97 (Sheldrick, 1990)'
_diffrn_ambient_temperature 296(2)
_diffrn_measured_fraction_theta_full 0.974
_diffrn_measured_fraction_theta_max 0.974
_diffrn_measurement_device_type 'CCD area detector'
_diffrn_measurement_method 'phi and omega scans'
_diffrn_radiation_monochromator graphite
_diffrn_radiation_source 'fine-focus sealed tube'
_diffrn_radiation_type MoK\a
_diffrn_radiation_wavelength 0.71073
_diffrn_reflns_av_R_equivalents 0.0238
_diffrn_reflns_av_sigmaI/netI 0.0373
_diffrn_reflns_limit_h_max 14
_diffrn_reflns_limit_h_min -12
_diffrn_reflns_limit_k_max 15
_diffrn_reflns_limit_k_min -15
_diffrn_reflns_limit_l_max 15
_diffrn_reflns_limit_l_min -15
_diffrn_reflns_number 19253
_diffrn_reflns_theta_full 27.70
_diffrn_reflns_theta_max 27.70
_diffrn_reflns_theta_min 1.75
_exptl_absorpt_coefficient_mu 1.516
_exptl_absorpt_correction_type none
_exptl_crystal_colour colourless
_exptl_crystal_density_diffrn 1.346
_exptl_crystal_density_meas 0
_exptl_crystal_density_method 'not measured'
_exptl_crystal_description block
_exptl_crystal_F_000 584
_exptl_crystal_size_max 0.524
_exptl_crystal_size_mid 0.193
_exptl_crystal_size_min 0.176
_refine_diff_density_max 0.648
_refine_diff_density_min -0.516
_refine_diff_density_rms 0.051
_refine_ls_extinction_method none
_refine_ls_goodness_of_fit_ref 1.023
_refine_ls_hydrogen_treatment mixed
_refine_ls_matrix_type full
_refine_ls_number_parameters 334
_refine_ls_number_reflns 6342
_refine_ls_number_restraints 0
_refine_ls_restrained_S_all 1.023
_refine_ls_R_factor_all 0.0971
_refine_ls_R_factor_gt 0.0506
_refine_ls_shift/su_max 0.000
_refine_ls_shift/su_mean 0.000
_refine_ls_structure_factor_coef Fsqd
_refine_ls_weighting_details 'calc w=1/[\s^2^(Fo^2^)+(0.0693P)^2^+0.6741P] where P=(Fo^2^+2Fc^2^)/3'
_refine_ls_weighting_scheme calc
_refine_ls_wR_factor_gt 0.1318
_refine_ls_wR_factor_ref 0.1536
_reflns_number_gt 3771
_reflns_number_total 6342
_reflns_threshold_expression >2sigma(I)
_cod_data_source_file cc900026x_si_003.cif
_cod_data_source_block d
_cod_depositor_comments
;
The following automatic conversions were performed:

'_symmetry_cell_setting' value 'Triclinic' changed to 'triclinic'
according to /home/saulius/struct/CIF-dictionaries/cif_core.dic
dictionary named 'cif_core.dic' version 2.4.2 from 2011-04-26.

Automatic conversion script
Id: cif_fix_values 1715 2011-07-08 13:25:40Z adriana 
;
_cod_original_sg_symbol_H-M P-1
_cod_database_code 1503650

loop_
_symmetry_equiv_pos_as_xyz
'x, y, z'
'-x, -y, -z'

loop_
_atom_site_label
_atom_site_type_symbol
_atom_site_fract_x
_atom_site_fract_y
_atom_site_fract_z
_atom_site_U_iso_or_equiv
_atom_site_adp_type
_atom_site_occupancy
_atom_site_symmetry_multiplicity
_atom_site_calc_flag
_atom_site_refinement_flags
Br1 Br 0.42563(5) 0.06304(3) 0.20179(4) 0.0865(2) Uani 1 1 d .
O1 O 0.4161(2) 0.3792(2) 0.70552(18) 0.0644(6) Uani 1 1 d .
O2 O 0.2255(2) 0.4794(2) 0.85628(16) 0.0600(6) Uani 1 1 d .
N1 N 0.0852(2) 0.5634(2) 0.3545(2) 0.0492(6) Uani 1 1 d .
N2 N 0.2262(2) 0.5492(2) 0.68262(18) 0.0467(5) Uani 1 1 d .
C7 C -0.2510(3) 0.8232(3) 0.3727(3) 0.0651(9) Uani 1 1 d .
H7A H -0.3253 0.8413 0.3448 0.078 Uiso 1 1 calc R
C19 C 0.4333(3) 0.2086(3) 0.2460(2) 0.0531(7) Uani 1 1 d .
C2 C 0.1788(3) 0.5907(2) 0.4958(2) 0.0406(6) Uani 1 1 d .
C18 C 0.3123(3) 0.3092(3) 0.3064(2) 0.0470(7) Uani 1 1 d .
H18A H 0.2279 0.3058 0.3245 0.056 Uiso 1 1 calc R
C17 C 0.3194(3) 0.4147(3) 0.3392(2) 0.0437(6) Uani 1 1 d .
C1 C 0.1900(3) 0.5272(3) 0.3988(2) 0.0417(6) Uani 1 1 d .
C5 C -0.0271(3) 0.6757(3) 0.3934(2) 0.0469(7) Uani 1 1 d .
C4 C -0.0382(3) 0.7571(3) 0.4775(2) 0.0422(6) Uani 1 1 d .
C23 C 0.2997(3) 0.4613(3) 0.7452(2) 0.0464(7) Uani 1 1 d .
C3 C 0.0619(3) 0.7048(3) 0.5374(2) 0.0419(6) Uani 1 1 d .
C14 C 0.0480(3) 0.7555(3) 0.6522(2) 0.0506(7) Uani 1 1 d .
H14A H 0.1082 0.7962 0.6416 0.061 Uiso 1 1 calc R
H14B H -0.0466 0.8184 0.6856 0.061 Uiso 1 1 calc R
C13 C -0.1508(3) 0.8860(3) 0.4958(2) 0.0465(7) Uani 1 1 d .
C16 C 0.2877(3) 0.5377(3) 0.5581(2) 0.0506(7) Uani 1 1 d .
H16A H 0.3473 0.4489 0.5341 0.061 Uiso 1 1 calc R
H16B H 0.3444 0.5829 0.5374 0.061 Uiso 1 1 calc R
C22 C 0.4457(3) 0.4174(3) 0.3101(2) 0.0547(7) Uani 1 1 d .
H22A H 0.4508 0.4886 0.3310 0.066 Uiso 1 1 calc R
C8 C -0.2572(3) 0.9160(3) 0.4443(3) 0.0543(7) Uani 1 1 d .
C20 C 0.5590(3) 0.2114(3) 0.2184(3) 0.0612(8) Uani 1 1 d .
H20A H 0.6393 0.1427 0.1785 0.073 Uiso 1 1 calc R
C12 C -0.1550(3) 0.9856(3) 0.5549(3) 0.0554(7) Uani 1 1 d .
H12A H -0.0840 0.9694 0.5865 0.066 Uiso 1 1 calc R
C15 C 0.0863(3) 0.6479(3) 0.7320(2) 0.0566(8) Uani 1 1 d .
H15A H 0.0800 0.6807 0.8045 0.068 Uiso 1 1 calc R
H15B H 0.0214 0.6116 0.7471 0.068 Uiso 1 1 calc R
C24 C 0.2845(4) 0.3992(4) 0.9446(3) 0.0685(9) Uani 1 1 d .
C6 C -0.1387(3) 0.7098(3) 0.3450(3) 0.0623(8) Uani 1 1 d .
H6A H -0.1335 0.6530 0.2938 0.075 Uiso 1 1 calc R
C21 C 0.5645(3) 0.3159(3) 0.2503(3) 0.0634(9) Uani 1 1 d .
H21A H 0.6490 0.3190 0.2317 0.076 Uiso 1 1 calc R
C10 C -0.3683(4) 1.1330(3) 0.5203(3) 0.0746(10) Uani 1 1 d .
H10A H -0.4415 1.2142 0.5303 0.089 Uiso 1 1 calc R
C9 C -0.3657(3) 1.0400(4) 0.4596(3) 0.0697(10) Uani 1 1 d .
H9A H -0.4370 1.0590 0.4277 0.084 Uiso 1 1 calc R
C11 C -0.2616(4) 1.1060(3) 0.5669(3) 0.0671(9) Uani 1 1 d .
H11A H -0.2620 1.1698 0.6067 0.081 Uiso 1 1 calc R
C27 C 0.1675(5) 0.4592(6) 1.0527(3) 0.127(2) Uani 1 1 d .
H27A H 0.0889 0.4487 1.0504 0.191 Uiso 1 1 calc R
H27B H 0.1429 0.5482 1.0583 0.191 Uiso 1 1 calc R
H27C H 0.1964 0.4190 1.1182 0.191 Uiso 1 1 calc R
C26 C 0.4072(5) 0.4159(6) 0.9486(4) 0.1126(18) Uani 1 1 d .
H26A H 0.4818 0.3779 0.8799 0.169 Uiso 1 1 calc R
H26B H 0.4359 0.3757 1.0141 0.169 Uiso 1 1 calc R
H26C H 0.3824 0.5049 0.9542 0.169 Uiso 1 1 calc R
C25 C 0.3179(9) 0.2658(5) 0.9213(5) 0.156(3) Uani 1 1 d .
H25A H 0.3926 0.2329 0.8518 0.234 Uiso 1 1 calc R
H25B H 0.2380 0.2619 0.9130 0.234 Uiso 1 1 calc R
H25C H 0.3447 0.2160 0.9839 0.234 Uiso 1 1 calc R
O3 O -0.0898(7) 1.1122(7) 0.1347(7) 0.225(4) Uani 1 1 d .
N3 N 0.1028(5) 0.9417(6) 0.1315(4) 0.1323(17) Uani 1 1 d .
C28 C -0.0289(10) 0.9824(13) 0.1657(8) 0.204(5) Uani 1 1 d .
H28A H -0.0764 0.9363 0.2037 0.245 Uiso 1 1 calc R
C30 C 0.1781(12) 1.0003(14) 0.0808(7) 0.298(9) Uani 1 1 d .
H30A H 0.1191 1.0895 0.0804 0.447 Uiso 1 1 calc R
H30B H 0.2272 0.9663 0.0033 0.447 Uiso 1 1 calc R
H30C H 0.2432 0.9881 0.1215 0.447 Uiso 1 1 calc R
C29 C 0.1848(15) 0.8038(12) 0.1363(12) 0.334(9) Uani 1 1 d .
H29A H 0.1242 0.7664 0.1743 0.501 Uiso 1 1 calc R
H29B H 0.2499 0.7884 0.1779 0.501 Uiso 1 1 calc R
H29C H 0.2338 0.7666 0.0597 0.501 Uiso 1 1 calc R

loop_
_atom_site_aniso_label
_atom_site_aniso_U_11
_atom_site_aniso_U_22
_atom_site_aniso_U_33
_atom_site_aniso_U_23
_atom_site_aniso_U_13
_atom_site_aniso_U_12
Br1 0.1053(4) 0.0562(2) 0.0928(3) -0.0106(2) -0.0222(2) -0.0330(2)
O1 0.0600(14) 0.0606(14) 0.0578(13) 0.0039(11) -0.0274(11) -0.0078(11)
O2 0.0619(13) 0.0726(14) 0.0405(11) 0.0132(10) -0.0236(10) -0.0221(11)
N1 0.0475(13) 0.0538(14) 0.0467(13) -0.0018(11) -0.0169(11) -0.0201(12)
N2 0.0476(13) 0.0490(13) 0.0354(12) 0.0036(10) -0.0165(10) -0.0121(11)
C7 0.0473(18) 0.076(2) 0.069(2) 0.0072(18) -0.0291(16) -0.0187(17)
C19 0.0644(19) 0.0468(16) 0.0430(16) 0.0043(13) -0.0195(14) -0.0182(14)
C2 0.0405(14) 0.0452(15) 0.0348(13) 0.0049(11) -0.0127(11) -0.0175(12)
C18 0.0472(16) 0.0507(17) 0.0387(14) 0.0055(12) -0.0128(12) -0.0184(13)
C17 0.0457(15) 0.0494(16) 0.0325(13) 0.0040(12) -0.0122(11) -0.0179(13)
C1 0.0404(14) 0.0442(15) 0.0375(14) 0.0044(12) -0.0109(12) -0.0169(12)
C5 0.0431(15) 0.0519(17) 0.0463(16) 0.0049(13) -0.0172(13) -0.0194(13)
C4 0.0400(14) 0.0456(15) 0.0398(14) 0.0082(12) -0.0128(12) -0.0183(12)
C23 0.0529(17) 0.0480(16) 0.0446(16) 0.0065(13) -0.0238(14) -0.0224(15)
C3 0.0457(15) 0.0432(15) 0.0359(14) 0.0048(11) -0.0120(12) -0.0195(12)
C14 0.0527(16) 0.0467(16) 0.0422(15) -0.0020(13) -0.0165(13) -0.0109(13)
C13 0.0438(15) 0.0446(15) 0.0434(15) 0.0114(12) -0.0117(12) -0.0154(12)
C16 0.0443(15) 0.0574(18) 0.0392(15) -0.0002(13) -0.0157(12) -0.0105(13)
C22 0.0494(17) 0.0633(19) 0.0483(17) -0.0041(14) -0.0099(14) -0.0238(15)
C8 0.0427(16) 0.0591(19) 0.0512(17) 0.0125(15) -0.0162(13) -0.0143(14)
C20 0.0518(18) 0.063(2) 0.0484(17) -0.0021(15) -0.0110(14) -0.0097(15)
C12 0.0560(18) 0.0471(17) 0.0579(18) 0.0105(14) -0.0168(15) -0.0198(15)
C15 0.0566(18) 0.0570(18) 0.0388(15) 0.0003(13) -0.0155(14) -0.0092(15)
C24 0.079(2) 0.083(3) 0.0509(19) 0.0285(18) -0.0373(18) -0.036(2)
C6 0.0557(19) 0.072(2) 0.063(2) -0.0026(17) -0.0283(16) -0.0238(17)
C21 0.0457(17) 0.077(2) 0.0584(19) -0.0064(17) -0.0090(15) -0.0220(16)
C10 0.065(2) 0.051(2) 0.077(2) 0.0150(18) -0.0135(19) -0.0061(17)
C9 0.0510(19) 0.070(2) 0.070(2) 0.0209(19) -0.0223(17) -0.0113(17)
C11 0.071(2) 0.0455(18) 0.070(2) 0.0096(16) -0.0155(18) -0.0175(16)
C27 0.098(3) 0.217(6) 0.051(2) 0.041(3) -0.032(2) -0.057(4)
C26 0.105(3) 0.181(5) 0.082(3) 0.043(3) -0.063(3) -0.073(4)
C25 0.286(9) 0.101(4) 0.133(5) 0.070(4) -0.117(6) -0.106(5)
O3 0.177(5) 0.205(6) 0.264(7) -0.118(6) -0.078(5) -0.026(5)
N3 0.094(3) 0.195(6) 0.096(3) -0.031(3) -0.005(3) -0.060(4)
C28 0.155(8) 0.308(13) 0.165(7) -0.092(9) 0.039(6) -0.150(9)
C30 0.339(14) 0.54(2) 0.148(7) -0.134(10) 0.061(8) -0.364(17)
C29 0.337(18) 0.224(13) 0.299(16) 0.002(11) -0.123(14) 0.018(13)

loop_
_atom_type_symbol
_atom_type_description
_atom_type_scat_dispersion_real
_atom_type_scat_dispersion_imag
_atom_type_scat_source
C C 0.0033 0.0016 'International Tables Vol C Tables 4.2.6.8 and 6.1.1.4'
H H 0.0000 0.0000 'International Tables Vol C Tables 4.2.6.8 and 6.1.1.4'
Br Br -0.2901 2.4595 'International Tables Vol C Tables 4.2.6.8 and 6.1.1.4'
N N 0.0061 0.0033 'International Tables Vol C Tables 4.2.6.8 and 6.1.1.4'
O O 0.0106 0.0060 'International Tables Vol C Tables 4.2.6.8 and 6.1.1.4'

loop_
_geom_angle_atom_site_label_1
_geom_angle_atom_site_label_2
_geom_angle_atom_site_label_3
_geom_angle
C23 O2 C24 121.2(2)
C1 N1 C5 118.3(2)
C23 N2 C15 123.2(2)
C23 N2 C16 117.4(2)
C15 N2 C16 119.2(2)
C6 C7 C8 120.7(3)
C6 C7 H7A 119.6
C8 C7 H7A 119.6
C20 C19 C18 121.7(3)
C20 C19 Br1 119.1(2)
C18 C19 Br1 119.3(2)
C3 C2 C1 119.0(2)
C3 C2 C16 118.9(2)
C1 C2 C16 122.0(2)
C17 C18 C19 118.7(3)
C17 C18 H18A 120.7
C19 C18 H18A 120.7
C22 C17 C18 119.3(3)
C22 C17 C1 120.7(3)
C18 C17 C1 119.9(2)
N1 C1 C2 122.0(2)
N1 C1 C17 115.7(2)
C2 C1 C17 122.4(2)
N1 C5 C4 123.5(2)
N1 C5 C6 116.4(3)
C4 C5 C6 120.0(3)
C3 C4 C5 115.9(2)
C3 C4 C13 125.8(2)
C5 C4 C13 118.3(2)
O1 C23 O2 125.8(3)
O1 C23 N2 124.0(3)
O2 C23 N2 110.2(2)
C2 C3 C4 119.3(2)
C2 C3 C14 115.1(2)
C4 C3 C14 125.3(2)
C15 C14 C3 109.9(2)
C15 C14 H14A 109.7
C3 C14 H14A 109.7
C15 C14 H14B 109.7
C3 C14 H14B 109.7
H14A C14 H14B 108.2
C12 C13 C8 117.5(3)
C12 C13 C4 123.9(3)
C8 C13 C4 118.4(3)
N2 C16 C2 111.7(2)
N2 C16 H16A 109.3
C2 C16 H16A 109.3
N2 C16 H16B 109.3
C2 C16 H16B 109.3
H16A C16 H16B 107.9
C17 C22 C21 120.8(3)
C17 C22 H22A 119.6
C21 C22 H22A 119.6
C9 C8 C13 119.3(3)
C9 C8 C7 120.2(3)
C13 C8 C7 120.3(3)
C21 C20 C19 119.1(3)
C21 C20 H20A 120.5
C19 C20 H20A 120.5
C11 C12 C13 121.5(3)
C11 C12 H12A 119.2
C13 C12 H12A 119.2
N2 C15 C14 111.2(2)
N2 C15 H15A 109.4
C14 C15 H15A 109.4
N2 C15 H15B 109.4
C14 C15 H15B 109.4
H15A C15 H15B 108.0
C25 C24 O2 109.6(3)
C25 C24 C26 113.2(4)
O2 C24 C26 109.4(3)
C25 C24 C27 113.3(5)
O2 C24 C27 101.4(3)
C26 C24 C27 109.3(4)
C7 C6 C5 120.8(3)
C7 C6 H6A 119.6
C5 C6 H6A 119.6
C20 C21 C22 120.5(3)
C20 C21 H21A 119.8
C22 C21 H21A 119.8
C9 C10 C11 119.7(3)
C9 C10 H10A 120.2
C11 C10 H10A 120.2
C10 C9 C8 121.4(3)
C10 C9 H9A 119.3
C8 C9 H9A 119.3
C12 C11 C10 120.5(3)
C12 C11 H11A 119.8
C10 C11 H11A 119.8
C24 C27 H27A 109.5
C24 C27 H27B 109.5
H27A C27 H27B 109.5
C24 C27 H27C 109.5
H27A C27 H27C 109.5
H27B C27 H27C 109.5
C24 C26 H26A 109.5
C24 C26 H26B 109.5
H26A C26 H26B 109.5
C24 C26 H26C 109.5
H26A C26 H26C 109.5
H26B C26 H26C 109.5
C24 C25 H25A 109.5
C24 C25 H25B 109.5
H25A C25 H25B 109.5
C24 C25 H25C 109.5
H25A C25 H25C 109.5
H25B C25 H25C 109.5
C28 N3 C30 130.4(11)
C28 N3 C29 115.7(10)
C30 N3 C29 113.4(9)
N3 C28 O3 107.5(8)
N3 C28 H28A 126.2
O3 C28 H28A 126.2
N3 C30 H30A 109.5
N3 C30 H30B 109.5
H30A C30 H30B 109.5
N3 C30 H30C 109.5
H30A C30 H30C 109.5
H30B C30 H30C 109.5
N3 C29 H29A 109.5
N3 C29 H29B 109.5
H29A C29 H29B 109.5
N3 C29 H29C 109.5
H29A C29 H29C 109.5
H29B C29 H29C 109.5

loop_
_geom_bond_atom_site_label_1
_geom_bond_atom_site_label_2
_geom_bond_distance
Br1 C19 1.892(3)
O1 C23 1.210(3)
O2 C23 1.343(3)
O2 C24 1.479(4)
N1 C1 1.330(3)
N1 C5 1.355(4)
N2 C23 1.347(3)
N2 C15 1.457(4)
N2 C16 1.463(3)
C7 C6 1.348(5)
C7 C8 1.428(5)
C7 H7A 0.9300
C19 C20 1.374(5)
C19 C18 1.385(4)
C2 C3 1.393(4)
C2 C1 1.405(4)
C2 C16 1.508(4)
C18 C17 1.385(4)
C18 H18A 0.9300
C17 C22 1.377(4)
C17 C1 1.492(4)
C5 C4 1.411(4)
C5 C6 1.433(4)
C4 C3 1.409(4)
C4 C13 1.461(4)
C3 C14 1.514(4)
C14 C15 1.512(4)
C14 H14A 0.9700
C14 H14B 0.9700
C13 C12 1.410(4)
C13 C8 1.415(4)
C16 H16A 0.9700
C16 H16B 0.9700
C22 C21 1.378(4)
C22 H22A 0.9300
C8 C9 1.407(4)
C20 C21 1.358(5)
C20 H20A 0.9300
C12 C11 1.373(4)
C12 H12A 0.9300
C15 H15A 0.9700
C15 H15B 0.9700
C24 C25 1.477(6)
C24 C26 1.500(6)
C24 C27 1.510(6)
C6 H6A 0.9300
C21 H21A 0.9300
C10 C9 1.364(5)
C10 C11 1.385(5)
C10 H10A 0.9300
C9 H9A 0.9300
C11 H11A 0.9300
C27 H27A 0.9600
C27 H27B 0.9600
C27 H27C 0.9600
C26 H26A 0.9600
C26 H26B 0.9600
C26 H26C 0.9600
C25 H25A 0.9600
C25 H25B 0.9600
C25 H25C 0.9600
O3 C28 1.438(14)
N3 C28 1.282(9)
N3 C30 1.312(9)
N3 C29 1.473(12)
C28 H28A 0.9300
C30 H30A 0.9600
C30 H30B 0.9600
C30 H30C 0.9600
C29 H29A 0.9600
C29 H29B 0.9600
C29 H29C 0.9600

loop_
_geom_hbond_atom_site_label_D
_geom_hbond_atom_site_label_H
_geom_hbond_atom_site_label_A
_geom_hbond_distance_DH
_geom_hbond_distance_HA
_geom_hbond_distance_DA
_geom_hbond_angle_DHA
_geom_hbond_site_symmetry_A
C10 H10A O1 0.93 2.62 3.322(4) 133.0 1_465
C22 H22A O1 0.93 2.54 3.367(4) 147.6 2_666
C30 H30A O3 0.96 2.15 2.593(13) 106.7 .

loop_
_geom_torsion_atom_site_label_1
_geom_torsion_atom_site_label_2
_geom_torsion_atom_site_label_3
_geom_torsion_atom_site_label_4
_geom_torsion
C20 C19 C18 C17 0.1(4)
Br1 C19 C18 C17 179.43(19)
C19 C18 C17 C22 0.6(4)
C19 C18 C17 C1 176.8(2)
C5 N1 C1 C2 10.3(4)
C5 N1 C1 C17 -169.9(2)
C3 C2 C1 N1 -9.0(4)
C16 C2 C1 N1 169.6(3)
C3 C2 C1 C17 171.3(2)
C16 C2 C1 C17 -10.1(4)
C22 C17 C1 N1 131.6(3)
C18 C17 C1 N1 -44.5(3)
C22 C17 C1 C2 -48.6(4)
C18 C17 C1 C2 135.3(3)
C1 N1 C5 C4 0.7(4)
C1 N1 C5 C6 -178.8(3)
N1 C5 C4 C3 -12.5(4)
C6 C5 C4 C3 167.0(3)
N1 C5 C4 C13 167.9(3)
C6 C5 C4 C13 -12.6(4)
C24 O2 C23 O1 2.4(5)
C24 O2 C23 N2 -177.2(3)
C15 N2 C23 O1 -179.7(3)
C16 N2 C23 O1 4.8(4)
C15 N2 C23 O2 -0.1(4)
C16 N2 C23 O2 -175.5(2)
C1 C2 C3 C4 -3.5(4)
C16 C2 C3 C4 177.9(2)
C1 C2 C3 C14 170.8(2)
C16 C2 C3 C14 -7.8(4)
C5 C4 C3 C2 13.4(4)
C13 C4 C3 C2 -167.0(2)
C5 C4 C3 C14 -160.3(3)
C13 C4 C3 C14 19.3(4)
C2 C3 C14 C15 -41.9(3)
C4 C3 C14 C15 132.0(3)
C3 C4 C13 C12 16.6(4)
C5 C4 C13 C12 -163.8(3)
C3 C4 C13 C8 -168.2(3)
C5 C4 C13 C8 11.4(4)
C23 N2 C16 C2 150.6(2)
C15 N2 C16 C2 -25.0(4)
C3 C2 C16 N2 42.4(4)
C1 C2 C16 N2 -136.1(3)
C18 C17 C22 C21 -0.9(4)
C1 C17 C22 C21 -177.0(3)
C12 C13 C8 C9 -3.7(4)
C4 C13 C8 C9 -179.2(3)
C12 C13 C8 C7 173.1(3)
C4 C13 C8 C7 -2.5(4)
C6 C7 C8 C9 171.0(3)
C6 C7 C8 C13 -5.7(5)
C18 C19 C20 C21 -0.6(5)
Br1 C19 C20 C21 -179.9(2)
C8 C13 C12 C11 2.9(4)
C4 C13 C12 C11 178.2(3)
C23 N2 C15 C14 161.6(3)
C16 N2 C15 C14 -23.0(4)
C3 C14 C15 N2 57.3(3)
C23 O2 C24 C25 -62.8(5)
C23 O2 C24 C26 61.9(4)
C23 O2 C24 C27 177.2(3)
C8 C7 C6 C5 4.6(5)
N1 C5 C6 C7 -175.7(3)
C4 C5 C6 C7 4.7(5)
C19 C20 C21 C22 0.4(5)
C17 C22 C21 C20 0.4(5)
C11 C10 C9 C8 0.8(5)
C13 C8 C9 C10 1.9(5)
C7 C8 C9 C10 -174.9(3)
C13 C12 C11 C10 -0.3(5)
C9 C10 C11 C12 -1.6(5)
C30 N3 C28 O3 2.2(11)
C29 N3 C28 O3 -169.2(8)
